data_1554536
loop_
_publ_author_name
'Liu, Zhenhua'
'Zhu, Guangyu'
'Gao, Wen'
'Yang, Lin'
'Ji, Huimin'
'Tong, Lili'
'Tang, Bo'

_publ_section_title
;
 Copper-catalyzed regioselective cyclization of vinyl azides by
 gem-difluoromethylene for trisubstituted pyridines
;
_journal_issue 4
_journal_name_full 'Organic Chemistry Frontiers'
_journal_page_first 468
_journal_paper_doi 10.1039/C8QO01212A
_journal_volume 6
_journal_year 2019
_chemical_absolute_configuration unk
_chemical_formula_moiety 'C20 H15 Br2 N O2'
_chemical_formula_sum 'C20 H15 Br2 N O2'
_chemical_formula_weight 461.15
_space_group_crystal_system orthorhombic
_space_group_IT_number 29
_space_group_name_Hall 'P 2c -2ac'
_space_group_name_H-M_alt 'P c a 21'
_atom_sites_solution_hydrogens geom
_atom_sites_solution_primary direct
_atom_sites_solution_secondary difmap
_audit_creation_date 2018-03-26
_audit_creation_method
;
Olex2 1.2
(compiled 2017.08.10 svn.r3458 for OlexSys, GUI svn.r5381)
;
_audit_update_record
;
2018-06-30 deposited with the CCDC.
2018-12-21 downloaded from the CCDC.
;
_cell_angle_alpha 90.00
_cell_angle_beta 90.00
_cell_angle_gamma 90.00
_cell_formula_units_Z 8
_cell_length_a 7.0667(3)
_cell_length_b 23.0878(10)
_cell_length_c 21.9663(7)
_cell_measurement_reflns_used 2999
_cell_measurement_temperature 150.01(10)
_cell_measurement_theta_max 70.9110
_cell_measurement_theta_min 5.5590
_cell_volume 3583.9(2)
_computing_cell_refinement 'CrysAlisPro 1.171.38.41 (Rigaku OD, 2015)'
_computing_data_collection 'CrysAlisPro 1.171.38.41 (Rigaku OD, 2015)'
_computing_data_reduction 'CrysAlisPro 1.171.38.41 (Rigaku OD, 2015)'
_computing_molecular_graphics 'Olex2 (Dolomanov et al., 2009)'
_computing_publication_material 'Olex2 (Dolomanov et al., 2009)'
_computing_structure_refinement 'XH (Sheldrick, 2008)'
_computing_structure_solution 'SIR2004 (Burla et al., 2007)'
_diffrn_ambient_environment N~2~
_diffrn_ambient_temperature 150.01(10)
_diffrn_detector 'CCD plate'
_diffrn_detector_area_resol_mean 16.0793
_diffrn_detector_type Eos
_diffrn_measured_fraction_theta_full 0.999
_diffrn_measured_fraction_theta_max 0.999
_diffrn_measurement_details
;
List of Runs (angles in degrees, time in seconds):

  # Type    Start    End  Width  t~exp~   \w     \q     \k     \f   Frames
#--------------------------------------------------------------------------
  1  \w     55.00 121.00   1.00    1.00    --   54.00  57.00 -60.00   66
  2  \w     73.00 100.00   1.00    1.00    --   54.00  57.00 -30.00   27
  3  \w    125.00 152.00   1.00    1.00    --  108.00 111.00 -60.00   27
  4  \w     96.00 164.00   1.00    1.00    --  108.00  63.00 -90.00   68
  5  \w     80.00 113.00   1.00    1.00    --   54.00 156.00   0.00   33
  6  \w    133.00 178.00   1.00    1.00    --  108.00  37.00 120.00   45
  7  \w     36.00 113.00   1.00    1.00    --  108.00-111.00  90.00   77
  8  \w     24.00 104.00   1.00    1.00    --   54.00-125.00  90.00   80
  9  \w     38.00 112.00   1.00    1.00    --  108.00 -50.00-150.00   74
 10  \w     19.00  47.00   1.00    1.00    --    0.00  57.00-180.00   28
 11  \w    -14.00  16.00   1.00    1.00    --    0.00  57.00-180.00   30
 12  \w    -50.00 -23.00   1.00    1.00    --    0.00 156.00   0.00   27
;
_diffrn_measurement_device 'four-circle diffractometer'
_diffrn_measurement_device_type 'SuperNova, Dual, Cu at zero, Eos'
_diffrn_measurement_method '\w scans'
_diffrn_orient_matrix_type 'CrysAlisPro convention (1999,Acta A55,543-557)'
_diffrn_orient_matrix_UB_11 -0.0620804000
_diffrn_orient_matrix_UB_12 0.0102703000
_diffrn_orient_matrix_UB_13 -0.0663586000
_diffrn_orient_matrix_UB_21 -0.1258303000
_diffrn_orient_matrix_UB_22 0.0507311000
_diffrn_orient_matrix_UB_23 0.0208240000
_diffrn_orient_matrix_UB_31 0.1670704000
_diffrn_orient_matrix_UB_32 0.0420401000
_diffrn_orient_matrix_UB_33 -0.0089863000
_diffrn_radiation_monochromator mirror
_diffrn_radiation_probe x-ray
_diffrn_radiation_type CuK\a
_diffrn_radiation_wavelength 1.54178
_diffrn_reflns_av_R_equivalents 0.0323
_diffrn_reflns_av_unetI/netI 0.0507
_diffrn_reflns_limit_h_max 7
_diffrn_reflns_limit_h_min -8
_diffrn_reflns_limit_k_max 27
_diffrn_reflns_limit_k_min -18
_diffrn_reflns_limit_l_max 26
_diffrn_reflns_limit_l_min -24
_diffrn_reflns_number 7839
_diffrn_reflns_theta_full 67.07
_diffrn_reflns_theta_max 67.07
_diffrn_reflns_theta_min 3.83
_diffrn_source 'micro-focus sealed X-ray tube'
_diffrn_source_type 'SuperNova (Cu) X-ray Source'
_exptl_absorpt_coefficient_mu 5.846
_exptl_absorpt_correction_T_max 1.00000
_exptl_absorpt_correction_T_min 0.32797
_exptl_absorpt_correction_type multi-scan
_exptl_absorpt_process_details
;
CrysAlisPro 1.171.38.41 (Rigaku Oxford Diffraction, 2015)
Empirical absorption correction using spherical harmonics,
 implemented in SCALE3 ABSPACK scaling algorithm.
;
_exptl_crystal_colour 'clear light blue'
_exptl_crystal_density_diffrn 1.709
_exptl_crystal_density_method 'not measured'
_exptl_crystal_description needle
_exptl_crystal_F_000 1824
_exptl_crystal_size_max 0.21
_exptl_crystal_size_mid 0.06
_exptl_crystal_size_min 0.02
_refine_diff_density_max 0.871
_refine_diff_density_min -0.602
_refine_diff_density_rms 0.103
_refine_ls_abs_structure_details 'Flack H D (1983), Acta Cryst. A39, 876-881'
_refine_ls_abs_structure_Flack 0.00
_refine_ls_extinction_method none
_refine_ls_goodness_of_fit_ref 1.042
_refine_ls_hydrogen_treatment constr
_refine_ls_matrix_type full
_refine_ls_number_parameters 453
_refine_ls_number_reflns 5011
_refine_ls_number_restraints 1
_refine_ls_restrained_S_all 1.042
_refine_ls_R_factor_all 0.0480
_refine_ls_R_factor_gt 0.0415
_refine_ls_shift/su_max 0.001
_refine_ls_shift/su_mean 0.000
_refine_ls_structure_factor_coef Fsqd
_refine_ls_weighting_details 'calc w=1/[\s^2^(Fo^2^)+(0.0637P)^2^+0.0000P] where P=(Fo^2^+2Fc^2^)/3'
_refine_ls_weighting_scheme calc
_refine_ls_wR_factor_gt 0.1039
_refine_ls_wR_factor_ref 0.1129
_reflns_number_gt 4510
_reflns_number_total 5011
_reflns_threshold_expression >2sigma(I)
_cod_data_source_file c8qo01212a2.cif
_cod_data_source_block 11
_cod_database_code 1554536
_reflns_odcompleteness_completeness 99.86
_reflns_odcompleteness_iscentric 1
_reflns_odcompleteness_theta 66.97
_olex2_refinement_description
;
1. Fixed Uiso
 At 1.2 times of:
  All C(H) groups, All C(H,H) groups
 At 1.5 times of:
  All C(H,H,H) groups
2.a Secondary CH2 refined with riding coordinates:
 C11(H11A,H11B), C31(H31A,H31B)
2.b Aromatic/amide H refined with riding coordinates:
 C1(H1), C2(H2), C4(H4), C5(H5), C8(H8), C13(H13), C16(H16), C17(H17),
 C19(H19), C20(H20), C21(H21), C22(H22), C24(H24), C25(H25), C28(H28), C33(H33),
  C36(H36), C37(H37), C39(H39), C40(H40)
2.c Idealised Me refined as rotating group:
 C12(H12A,H12B,H12C), C32(H32A,H32B,H32C)
;
_olex2_submission_special_instructions 'No special instructions were received'
_oxdiff_exptl_absorpt_empirical_details
;
Empirical correction (ABSPACK) includes:
- Absorption correction using spherical harmonics
- Frame scaling
;
_oxdiff_exptl_absorpt_empirical_full_max 1.944
_oxdiff_exptl_absorpt_empirical_full_min 0.533

loop_
_space_group_symop_id
_space_group_symop_operation_xyz
1 'x, y, z'
2 '-x, -y, z+1/2'
3 'x+1/2, -y, z'
4 '-x+1/2, y, z+1/2'

loop_
_atom_site_label
_atom_site_type_symbol
_atom_site_fract_x
_atom_site_fract_y
_atom_site_fract_z
_atom_site_U_iso_or_equiv
_atom_site_adp_type
_atom_site_occupancy
_atom_site_calc_flag
_atom_site_refinement_flags_posn
Br1 Br 0.91772(11) 0.31664(3) 0.15479(3) 0.03103(18) Uani 1 d .
Br2 Br 0.62647(13) -0.20080(4) 0.30237(4) 0.0448(2) Uani 1 d .
Br3 Br -0.15217(11) 0.30712(3) -0.18995(3) 0.03536(19) Uani 1 d .
Br4 Br -0.19759(12) 0.81695(3) -0.02923(3) 0.03055(18) Uani 1 d .
C1 C 0.7864(10) 0.1755(3) 0.0465(3) 0.0274(16) Uani 1 d .
H1 H 0.7950 0.1660 0.0055 0.033 Uiso 1 calc R
C2 C 0.8474(10) 0.2302(3) 0.0662(3) 0.0291(16) Uani 1 d .
H2 H 0.9006 0.2563 0.0390 0.035 Uiso 1 calc R
C3 C 0.8269(9) 0.2443(3) 0.1269(3) 0.0230(14) Uani 1 d .
C4 C 0.7515(10) 0.2059(3) 0.1684(3) 0.0276(15) Uani 1 d .
H4 H 0.7392 0.2165 0.2091 0.033 Uiso 1 calc R
C5 C 0.6937(9) 0.1512(3) 0.1489(3) 0.0248(14) Uani 1 d .
H5 H 0.6420 0.1253 0.1768 0.030 Uiso 1 calc R
C6 C 0.7130(9) 0.1349(3) 0.0874(3) 0.0223(14) Uani 1 d .
C7 C 0.6617(9) 0.0750(3) 0.0680(3) 0.0227(14) Uani 1 d .
C8 C 0.6236(9) 0.0619(3) 0.0068(3) 0.0234(14) Uani 1 d .
H8 H 0.6209 0.0908 -0.0226 0.028 Uiso 1 calc R
C9 C 0.5904(9) 0.0048(3) -0.0084(3) 0.0242(15) Uani 1 d .
C10 C 0.5483(10) -0.0088(3) -0.0740(3) 0.0282(16) Uani 1 d .
C11 C 0.4722(12) -0.0795(3) -0.1471(3) 0.0374(19) Uani 1 d .
H11A H 0.5873 -0.0798 -0.1711 0.045 Uiso 1 calc R
H11B H 0.3855 -0.0515 -0.1646 0.045 Uiso 1 calc R
C12 C 0.3826(14) -0.1394(4) -0.1463(4) 0.050(2) Uani 1 d .
H12A H 0.4685 -0.1665 -0.1279 0.075 Uiso 1 calc GR
H12B H 0.3555 -0.1513 -0.1873 0.075 Uiso 1 calc GR
H12C H 0.2672 -0.1382 -0.1233 0.075 Uiso 1 calc GR
C13 C 0.5987(9) -0.0376(3) 0.0359(3) 0.0239(15) Uani 1 d .
H13 H 0.5815 -0.0765 0.0262 0.029 Uiso 1 calc R
C14 C 0.6341(9) -0.0200(3) 0.0963(3) 0.0208(13) Uani 1 d .
C15 C 0.6377(9) -0.0638(3) 0.1469(3) 0.0232(14) Uani 1 d .
C16 C 0.5693(12) -0.0486(3) 0.2044(3) 0.0329(17) Uani 1 d .
H16 H 0.5242 -0.0113 0.2114 0.039 Uiso 1 calc R
C17 C 0.5683(10) -0.0889(3) 0.2511(3) 0.0308(16) Uani 1 d .
H17 H 0.5242 -0.0790 0.2896 0.037 Uiso 1 calc R
C18 C 0.6333(10) -0.1436(3) 0.2397(3) 0.0253(15) Uani 1 d .
C19 C 0.7057(10) -0.1597(3) 0.1836(3) 0.0294(16) Uani 1 d .
H19 H 0.7541 -0.1966 0.1773 0.035 Uiso 1 calc R
C20 C 0.7040(10) -0.1192(3) 0.1371(3) 0.0280(15) Uani 1 d .
H20 H 0.7482 -0.1295 0.0987 0.034 Uiso 1 calc R
C21 C 0.0237(10) 0.3754(3) -0.0252(3) 0.0256(14) Uani 1 d .
H21 H 0.0775 0.3611 0.0104 0.031 Uiso 1 calc R
C22 C -0.0152(10) 0.3376(3) -0.0722(3) 0.0282(15) Uani 1 d .
H22 H 0.0111 0.2983 -0.0682 0.034 Uiso 1 calc R
C23 C -0.0950(10) 0.3591(3) -0.1260(3) 0.0248(14) Uani 1 d .
C24 C -0.1306(9) 0.4180(3) -0.1329(3) 0.0256(15) Uani 1 d .
H24 H -0.1790 0.4323 -0.1693 0.031 Uiso 1 calc R
C25 C -0.0928(10) 0.4549(3) -0.0848(3) 0.0229(14) Uani 1 d .
H25 H -0.1190 0.4942 -0.0888 0.027 Uiso 1 calc R
C26 C -0.0153(9) 0.4340(3) -0.0296(3) 0.0228(13) Uani 1 d .
C27 C 0.0239(9) 0.4758(3) 0.0209(3) 0.0245(15) Uani 1 d .
C28 C 0.0799(9) 0.4574(3) 0.0788(3) 0.0205(13) Uani 1 d .
H28 H 0.0939 0.4181 0.0873 0.025 Uiso 1 calc R
C29 C 0.1141(9) 0.4982(3) 0.1232(3) 0.0211(13) Uani 1 d .
C30 C 0.1850(9) 0.4831(3) 0.1858(3) 0.0243(14) Uani 1 d .
C31 C 0.2695(12) 0.4056(4) 0.2518(3) 0.0363(18) Uani 1 d .
H31A H 0.3736 0.4307 0.2633 0.044 Uiso 1 calc R
H31B H 0.3185 0.3666 0.2473 0.044 Uiso 1 calc R
C32 C 0.1196(10) 0.4063(3) 0.3017(3) 0.0376(18) Uani 1 d .
H32A H 0.0737 0.4452 0.3071 0.056 Uiso 1 calc GR
H32B H 0.1742 0.3929 0.3392 0.056 Uiso 1 calc GR
H32C H 0.0166 0.3815 0.2904 0.056 Uiso 1 calc GR
C33 C 0.0915(9) 0.5567(3) 0.1098(3) 0.0227(14) Uani 1 d .
H33 H 0.1152 0.5850 0.1389 0.027 Uiso 1 calc R
C34 C 0.0325(9) 0.5717(3) 0.0515(3) 0.0200(13) Uani 1 d .
C35 C -0.0112(9) 0.6325(3) 0.0334(3) 0.0214(14) Uani 1 d .
C36 C -0.0805(10) 0.6722(3) 0.0756(3) 0.0257(15) Uani 1 d .
H36 H -0.0907 0.6615 0.1163 0.031 Uiso 1 calc R
C37 C -0.1347(10) 0.7277(3) 0.0581(3) 0.0260(15) Uani 1 d .
H37 H -0.1838 0.7540 0.0860 0.031 Uiso 1 calc R
C38 C -0.1121(9) 0.7423(3) -0.0037(3) 0.0230(14) Uani 1 d .
C39 C -0.0375(10) 0.7045(3) -0.0453(3) 0.0257(15) Uani 1 d .
H39 H -0.0201 0.7158 -0.0856 0.031 Uiso 1 calc R
C40 C 0.0113(10) 0.6497(3) -0.0266(3) 0.0275(15) Uani 1 d .
H40 H 0.0605 0.6237 -0.0548 0.033 Uiso 1 calc R
N1 N 0.6619(8) 0.0350(2) 0.1120(3) 0.0246(12) Uani 1 d .
N2 N 0.0017(8) 0.5317(2) 0.0077(2) 0.0219(12) Uani 1 d .
O1 O 0.5425(10) 0.0284(2) -0.1129(2) 0.0474(16) Uani 1 d .
O2 O 0.5145(8) -0.0645(2) -0.0838(2) 0.0319(11) Uani 1 d .
O3 O 0.1903(7) 0.4251(2) 0.1938(2) 0.0283(11) Uani 1 d .
O4 O 0.2314(8) 0.5180(2) 0.2230(2) 0.0332(12) Uani 1 d .

loop_
_atom_site_aniso_label
_atom_site_aniso_U_11
_atom_site_aniso_U_22
_atom_site_aniso_U_33
_atom_site_aniso_U_23
_atom_site_aniso_U_13
_atom_site_aniso_U_12
Br1 0.0438(4) 0.0203(3) 0.0290(4) -0.0034(3) 0.0016(3) -0.0049(3)
Br2 0.0646(5) 0.0453(5) 0.0246(4) 0.0143(4) 0.0012(4) -0.0013(4)
Br3 0.0488(4) 0.0315(4) 0.0258(4) -0.0087(3) -0.0051(4) -0.0041(3)
Br4 0.0470(4) 0.0201(3) 0.0246(4) 0.0015(3) 0.0001(3) 0.0039(3)
C1 0.036(4) 0.030(4) 0.016(3) -0.001(3) 0.000(3) 0.003(3)
C2 0.040(4) 0.021(4) 0.027(4) 0.002(3) -0.005(3) -0.007(3)
C3 0.021(3) 0.015(3) 0.033(4) -0.006(3) 0.000(3) 0.002(3)
C4 0.031(4) 0.026(4) 0.026(4) 0.000(3) 0.005(3) 0.002(3)
C5 0.026(3) 0.022(3) 0.026(4) -0.001(3) 0.008(3) 0.000(3)
C6 0.023(3) 0.021(3) 0.023(3) -0.001(3) -0.004(3) -0.001(3)
C7 0.021(3) 0.017(3) 0.030(4) -0.003(3) 0.003(3) -0.001(3)
C8 0.024(3) 0.018(3) 0.027(4) 0.005(3) 0.002(3) -0.004(3)
C9 0.023(4) 0.024(4) 0.025(4) -0.002(3) -0.007(3) -0.001(3)
C10 0.035(4) 0.029(4) 0.021(4) -0.003(3) -0.002(3) 0.002(3)
C11 0.050(5) 0.034(4) 0.028(4) -0.009(3) -0.004(3) -0.003(4)
C12 0.067(6) 0.033(5) 0.051(5) -0.009(4) -0.018(5) -0.007(4)
C13 0.025(4) 0.023(4) 0.024(3) -0.002(3) 0.000(3) -0.002(3)
C14 0.022(3) 0.021(3) 0.020(3) 0.000(3) 0.001(3) 0.003(3)
C15 0.031(3) 0.021(3) 0.018(3) -0.003(3) 0.003(3) -0.007(3)
C16 0.051(5) 0.024(4) 0.024(4) -0.010(3) 0.002(3) 0.000(3)
C17 0.041(4) 0.034(4) 0.018(3) -0.007(3) 0.007(3) 0.001(3)
C18 0.031(4) 0.028(4) 0.017(3) 0.003(3) -0.002(3) -0.007(3)
C19 0.035(4) 0.026(4) 0.028(4) -0.006(3) 0.000(3) -0.001(3)
C20 0.034(4) 0.030(4) 0.020(3) 0.001(3) 0.005(3) -0.001(3)
C21 0.032(4) 0.020(3) 0.025(3) -0.002(3) -0.002(3) 0.004(3)
C22 0.035(4) 0.019(3) 0.031(4) -0.003(3) 0.001(3) -0.001(3)
C23 0.029(4) 0.023(4) 0.022(4) -0.005(3) 0.000(3) -0.010(3)
C24 0.028(3) 0.030(4) 0.018(3) 0.000(3) -0.001(3) -0.001(3)
C25 0.032(4) 0.019(3) 0.018(3) 0.001(3) 0.001(3) 0.000(3)
C26 0.023(3) 0.022(3) 0.024(3) -0.001(3) 0.004(3) 0.003(3)
C27 0.020(3) 0.028(4) 0.025(3) -0.002(3) 0.000(3) 0.000(3)
C28 0.024(3) 0.019(3) 0.019(3) 0.001(3) -0.002(3) 0.005(3)
C29 0.025(3) 0.023(3) 0.016(3) 0.001(3) 0.001(3) -0.002(3)
C30 0.025(3) 0.027(4) 0.021(3) -0.004(3) 0.003(3) 0.001(3)
C31 0.041(4) 0.043(5) 0.025(4) 0.009(3) -0.009(3) 0.006(4)
C32 0.042(4) 0.052(5) 0.019(4) 0.010(4) 0.002(3) -0.005(3)
C33 0.024(3) 0.025(4) 0.019(3) 0.002(3) 0.000(3) -0.004(3)
C34 0.016(3) 0.025(3) 0.019(3) 0.001(3) 0.003(2) -0.005(3)
C35 0.023(3) 0.023(4) 0.018(3) -0.001(3) 0.001(3) -0.003(3)
C36 0.032(4) 0.020(4) 0.024(4) 0.005(3) 0.001(3) -0.005(3)
C37 0.032(4) 0.022(3) 0.024(4) 0.000(3) 0.005(3) -0.002(3)
C38 0.028(3) 0.024(4) 0.018(3) 0.001(3) -0.001(3) 0.002(3)
C39 0.027(3) 0.030(4) 0.021(4) 0.006(3) 0.001(3) 0.003(3)
C40 0.036(4) 0.027(4) 0.019(3) -0.008(3) 0.007(3) 0.001(3)
N1 0.028(3) 0.023(3) 0.023(3) 0.000(2) 0.000(2) -0.002(2)
N2 0.026(3) 0.020(3) 0.019(3) -0.001(2) 0.000(2) 0.002(2)
O1 0.085(5) 0.032(3) 0.025(3) 0.001(2) -0.015(3) -0.012(3)
O2 0.052(3) 0.025(3) 0.020(2) -0.009(2) -0.006(2) 0.001(2)
O3 0.041(3) 0.026(3) 0.018(2) 0.002(2) -0.002(2) 0.001(2)
O4 0.049(3) 0.028(3) 0.023(2) -0.006(2) -0.004(2) -0.009(3)

loop_
_atom_type_symbol
_atom_type_description
_atom_type_scat_dispersion_real
_atom_type_scat_dispersion_imag
_atom_type_scat_source
C C 0.0181 0.0091 'International Tables Vol C Tables 4.2.6.8 and 6.1.1.4'
H H 0.0000 0.0000 'International Tables Vol C Tables 4.2.6.8 and 6.1.1.4'
N N 0.0311 0.0180 'International Tables Vol C Tables 4.2.6.8 and 6.1.1.4'
O O 0.0492 0.0322 'International Tables Vol C Tables 4.2.6.8 and 6.1.1.4'
Br Br -0.6763 1.2805 'International Tables Vol C Tables 4.2.6.8 and 6.1.1.4'

loop_
_geom_angle_atom_site_label_1
_geom_angle_atom_site_label_2
_geom_angle_atom_site_label_3
_geom_angle
C2 C1 H1 119.3
C6 C1 H1 119.3
C6 C1 C2 121.3(6)
C1 C2 H2 120.7
C3 C2 C1 118.6(6)
C3 C2 H2 120.7
C2 C3 Br1 119.0(5)
C4 C3 Br1 119.0(5)
C4 C3 C2 121.8(6)
C3 C4 H4 120.2
C3 C4 C5 119.6(6)
C5 C4 H4 120.2
C4 C5 H5 119.8
C4 C5 C6 120.5(6)
C6 C5 H5 119.8
C1 C6 C5 118.2(6)
C1 C6 C7 121.9(6)
C5 C6 C7 119.9(6)
C8 C7 C6 121.4(6)
N1 C7 C6 115.7(6)
N1 C7 C8 122.9(6)
C7 C8 H8 121.0
C9 C8 C7 118.1(6)
C9 C8 H8 121.0
C8 C9 C10 117.7(6)
C8 C9 C13 120.0(6)
C13 C9 C10 122.3(6)
O1 C10 C9 122.3(7)
O1 C10 O2 124.5(7)
O2 C10 C9 113.2(6)
H11A C11 H11B 108.6
C12 C11 H11A 110.4
C12 C11 H11B 110.4
O2 C11 H11A 110.4
O2 C11 H11B 110.4
O2 C11 C12 106.8(6)
C11 C12 H12A 109.5
C11 C12 H12B 109.5
C11 C12 H12C 109.5
H12A C12 H12B 109.5
H12A C12 H12C 109.5
H12B C12 H12C 109.5
C9 C13 H13 121.1
C9 C13 C14 117.7(6)
C14 C13 H13 121.1
C13 C14 C15 120.3(6)
N1 C14 C13 123.1(6)
N1 C14 C15 116.5(6)
C16 C15 C14 119.6(6)
C20 C15 C14 121.0(6)
C20 C15 C16 119.4(6)
C15 C16 H16 119.9
C17 C16 C15 120.2(7)
C17 C16 H16 119.9
C16 C17 H17 120.5
C18 C17 C16 118.9(6)
C18 C17 H17 120.5
C17 C18 Br2 119.9(5)
C17 C18 C19 122.3(7)
C19 C18 Br2 117.8(6)
C18 C19 H19 120.9
C20 C19 C18 118.3(7)
C20 C19 H19 120.9
C15 C20 C19 120.9(7)
C15 C20 H20 119.5
C19 C20 H20 119.5
C22 C21 H21 119.1
C22 C21 C26 121.8(7)
C26 C21 H21 119.1
C21 C22 H22 120.4
C21 C22 C23 119.1(7)
C23 C22 H22 120.4
C22 C23 Br3 119.2(5)
C24 C23 Br3 120.0(5)
C24 C23 C22 120.8(6)
C23 C24 H24 120.6
C25 C24 C23 118.9(6)
C25 C24 H24 120.6
C24 C25 H25 119.3
C24 C25 C26 121.3(6)
C26 C25 H25 119.3
C21 C26 C25 118.0(6)
C21 C26 C27 122.8(6)
C25 C26 C27 119.2(6)
C28 C27 C26 122.0(6)
N2 C27 C26 116.2(6)
N2 C27 C28 121.8(6)
C27 C28 H28 120.5
C29 C28 C27 119.0(6)
C29 C28 H28 120.5
C28 C29 C30 123.1(6)
C28 C29 C33 119.6(6)
C33 C29 C30 117.2(6)
O3 C30 C29 110.9(6)
O4 C30 C29 124.0(7)
O4 C30 O3 125.0(6)
H31A C31 H31B 108.0
C32 C31 H31A 109.5
C32 C31 H31B 109.5
O3 C31 H31A 109.5
O3 C31 H31B 109.5
O3 C31 C32 110.9(6)
C31 C32 H32A 109.5
C31 C32 H32B 109.5
C31 C32 H32C 109.5
H32A C32 H32B 109.5
H32A C32 H32C 109.5
H32B C32 H32C 109.5
C29 C33 H33 121.0
C34 C33 C29 118.1(6)
C34 C33 H33 121.0
C33 C34 C35 122.8(6)
N2 C34 C33 122.4(6)
N2 C34 C35 114.7(5)
C36 C35 C34 121.0(6)
C40 C35 C34 120.0(6)
C40 C35 C36 118.9(6)
C35 C36 H36 119.4
C37 C36 C35 121.2(7)
C37 C36 H36 119.4
C36 C37 H37 121.4
C36 C37 C38 117.2(6)
C38 C37 H37 121.4
C37 C38 Br4 117.6(5)
C39 C38 Br4 120.1(5)
C39 C38 C37 122.2(6)
C38 C39 H39 120.5
C38 C39 C40 119.0(6)
C40 C39 H39 120.5
C35 C40 H40 119.4
C39 C40 C35 121.3(6)
C39 C40 H40 119.4
C14 N1 C7 118.1(6)
C27 N2 C34 119.1(6)
C10 O2 C11 114.9(5)
C30 O3 C31 115.4(5)

loop_
_geom_bond_atom_site_label_1
_geom_bond_atom_site_label_2
_geom_bond_distance
Br1 C3 1.891(6)
Br2 C18 1.907(7)
Br3 C23 1.892(7)
Br4 C38 1.910(7)
C1 H1 0.9300
C1 C2 1.402(10)
C1 C6 1.397(9)
C2 H2 0.9300
C2 C3 1.380(10)
C3 C4 1.377(9)
C4 H4 0.9300
C4 C5 1.395(9)
C5 H5 0.9300
C5 C6 1.410(9)
C6 C7 1.491(9)
C7 C8 1.404(9)
C7 N1 1.338(9)
C8 H8 0.9300
C8 C9 1.380(9)
C9 C10 1.505(10)
C9 C13 1.381(10)
C10 O1 1.213(9)
C10 O2 1.325(9)
C11 H11A 0.9700
C11 H11B 0.9700
C11 C12 1.522(11)
C11 O2 1.463(8)
C12 H12A 0.9600
C12 H12B 0.9600
C12 H12C 0.9600
C13 H13 0.9300
C13 C14 1.410(9)
C14 C15 1.503(9)
C14 N1 1.330(8)
C15 C16 1.398(9)
C15 C20 1.380(9)
C16 H16 0.9300
C16 C17 1.386(10)
C17 H17 0.9300
C17 C18 1.367(10)
C18 C19 1.385(10)
C19 H19 0.9300
C19 C20 1.383(10)
C20 H20 0.9300
C21 H21 0.9300
C21 C22 1.379(9)
C21 C26 1.385(9)
C22 H22 0.9300
C22 C23 1.401(10)
C23 C24 1.390(10)
C24 H24 0.9300
C24 C25 1.384(9)
C25 H25 0.9300
C25 C26 1.414(9)
C26 C27 1.497(9)
C27 C28 1.399(9)
C27 N2 1.332(8)
C28 H28 0.9300
C28 C29 1.377(9)
C29 C30 1.506(9)
C29 C33 1.392(9)
C30 O3 1.352(9)
C30 O4 1.194(8)
C31 H31A 0.9700
C31 H31B 0.9700
C31 C32 1.525(10)
C31 O3 1.462(8)
C32 H32A 0.9600
C32 H32B 0.9600
C32 H32C 0.9600
C33 H33 0.9300
C33 C34 1.389(9)
C34 C35 1.491(9)
C34 N2 1.351(8)
C35 C36 1.394(9)
C35 C40 1.386(9)
C36 H36 0.9300
C36 C37 1.390(10)
C37 H37 0.9300
C37 C38 1.408(9)
C38 C39 1.369(9)
C39 H39 0.9300
C39 C40 1.374(9)
C40 H40 0.9300

loop_
_geom_torsion_atom_site_label_1
_geom_torsion_atom_site_label_2
_geom_torsion_atom_site_label_3
_geom_torsion_atom_site_label_4
_geom_torsion
Br1 C3 C4 C5 -176.5(5)
Br2 C18 C19 C20 177.4(5)
Br3 C23 C24 C25 178.1(5)
Br4 C38 C39 C40 -175.7(5)
C1 C2 C3 Br1 177.5(5)
C1 C2 C3 C4 1.1(11)
C1 C6 C7 C8 -21.6(10)
C1 C6 C7 N1 155.8(6)
C2 C1 C6 C5 2.8(10)
C2 C1 C6 C7 -175.1(6)
C2 C3 C4 C5 -0.1(10)
C3 C4 C5 C6 0.4(10)
C4 C5 C6 C1 -1.7(10)
C4 C5 C6 C7 176.2(6)
C5 C6 C7 C8 160.5(6)
C5 C6 C7 N1 -22.1(9)
C6 C1 C2 C3 -2.5(11)
C6 C7 C8 C9 175.4(6)
C6 C7 N1 C14 -174.0(6)
C7 C8 C9 C10 179.5(6)
C7 C8 C9 C13 -1.2(10)
C8 C7 N1 C14 3.4(10)
C8 C9 C10 O1 -0.2(11)
C8 C9 C10 O2 -178.6(6)
C8 C9 C13 C14 2.5(10)
C9 C10 O2 C11 179.8(6)
C9 C13 C14 C15 177.8(6)
C9 C13 C14 N1 -0.9(10)
C10 C9 C13 C14 -178.3(6)
C12 C11 O2 C10 -163.7(7)
C13 C9 C10 O1 -179.4(8)
C13 C9 C10 O2 2.1(10)
C13 C14 C15 C16 -144.7(7)
C13 C14 C15 C20 34.0(9)
C13 C14 N1 C7 -2.0(10)
C14 C15 C16 C17 178.7(7)
C14 C15 C20 C19 -179.4(6)
C15 C14 N1 C7 179.3(6)
C15 C16 C17 C18 -0.7(12)
C16 C15 C20 C19 -0.8(11)
C16 C17 C18 Br2 -178.0(6)
C16 C17 C18 C19 2.1(11)
C17 C18 C19 C20 -2.7(11)
C18 C19 C20 C15 2.0(11)
C20 C15 C16 C17 0.1(11)
C21 C22 C23 Br3 -179.0(5)
C21 C22 C23 C24 1.6(10)
C21 C26 C27 C28 -8.4(10)
C21 C26 C27 N2 171.9(6)
C22 C21 C26 C25 -1.5(10)
C22 C21 C26 C27 179.4(6)
C22 C23 C24 C25 -2.5(10)
C23 C24 C25 C26 1.4(10)
C24 C25 C26 C21 0.5(10)
C24 C25 C26 C27 179.7(6)
C25 C26 C27 C28 172.5(6)
C25 C26 C27 N2 -7.2(9)
C26 C21 C22 C23 0.5(11)
C26 C27 C28 C29 179.8(6)
C26 C27 N2 C34 179.2(6)
C27 C28 C29 C30 -176.6(6)
C27 C28 C29 C33 0.4(10)
C28 C27 N2 C34 -0.6(9)
C28 C29 C30 O3 -6.4(9)
C28 C29 C30 O4 173.1(7)
C28 C29 C33 C34 0.7(9)
C29 C30 O3 C31 176.0(5)
C29 C33 C34 C35 175.0(6)
C29 C33 C34 N2 -1.8(9)
C30 C29 C33 C34 177.8(6)
C32 C31 O3 C30 83.8(8)
C33 C29 C30 O3 176.6(6)
C33 C29 C30 O4 -4.0(10)
C33 C34 C35 C36 -30.2(9)
C33 C34 C35 C40 151.8(7)
C33 C34 N2 C27 1.7(9)
C34 C35 C36 C37 -175.2(6)
C34 C35 C40 C39 176.5(6)
C35 C34 N2 C27 -175.3(6)
C35 C36 C37 C38 -1.6(10)
C36 C35 C40 C39 -1.6(11)
C36 C37 C38 Br4 176.9(5)
C36 C37 C38 C39 -1.0(11)
C37 C38 C39 C40 2.2(11)
C38 C39 C40 C35 -0.9(11)
C40 C35 C36 C37 2.8(10)
N1 C7 C8 C9 -1.9(10)
N1 C14 C15 C16 34.1(9)
N1 C14 C15 C20 -147.3(6)
N2 C27 C28 C29 -0.4(10)
N2 C34 C35 C36 146.8(6)
N2 C34 C35 C40 -31.1(9)
O1 C10 O2 C11 1.4(11)
O4 C30 O3 C31 -3.4(10)
